data_2101237
loop_
_publ_author_name
'Kusz, J.'
'B\"ohm, H.'

_publ_section_title
;
 The low-temperature structure of NbTe~4~
;
_journal_issue 6
_journal_name_full 'Acta Crystallographica Section B'
_journal_page_first 649
_journal_page_last 655
_journal_paper_doi 10.1107/S0108768194005161
_journal_volume 50
_journal_year 1994
_chemical_formula_sum 'Nb Te4'
_chemical_formula_weight 603
_symmetry_cell_setting tetragonal
_symmetry_space_group_name_Hall 'P 4'
_symmetry_space_group_name_H-M 'P 4'
_cell_angle_alpha 90
_cell_angle_beta 90
_cell_angle_gamma 90
_cell_formula_units_Z 8
_cell_length_a 6.4835(2)
_cell_length_b 6.4835(2)
_cell_length_c 6.8217(5)
_diffrn_radiation_type Mo
_diffrn_radiation_wavelength 0.7107
_cod_data_source_file se0142.cif
_cod_original_formula_sum 'Nb1 Te4'
_cod_database_code 2101237

loop_
_atom_site_label
_atom_site_fract_x
_atom_site_fract_y
_atom_site_fract_z
Nb(A1) .0 .0 .0915(5)
Nb(A2) .0 .0 .2409(5)
Nb(A3) .0 .0 .3978(5)
Nb(A4) .0 .0 .5925(5)
Nb(A5) .0 .0 .7513(5)
Nb(A6) .0 .0 .9022(5)
Nb(B1) .5 .5 .0693(5)
Nb(B2) .5 .5 .2458(5)
Nb(B3) .5 .5 .4091(5)
Nb(B4) .5 .5 .5700(6)
Nb(B5) .5 .5 .7561(5)
Nb(B6) .5 .5 .9110(6)
Nb(C1) .5 .0 .0758(3)
Nb(C2) .5 .0 .2361(2)
Nb(C3) .5 .0 .4288(3)
Nb(C4) .5 .0 .5844(4)
Nb(C5) .5 .0 .7339(3)
Nb(C6) .5 .0 .9241(3)
Te(A1) .0631(3) .1560(3) .0
Te(A2) .1693(3) .0734(3) .1691(2)
Te(A3) .0802(3) .1635(3) .3290(2)
Te(A4) .1557(3) .0626(3) .4996(2)
Te(A5) .0749(3) .1691(3) .6683(2)
Te(A6) .1633(3) .0762(3) .8294(2)
Te(B1) .5684(3) .6670(3) -.0033(3)
Te(B2) .6615(3) .5705(3) .1643(3)
Te(B3) .5791(3) .6670(4) .3319(3)
Te(B4) .6663(3) .5683(3) .4974(3)
Te(B5) .5716(3) .6619(3) .6647(3)
Te(B6) .6666(3) .5818(3) .8321(3)
Te(C11) .5798(3) .1668(4) -.0005(2)
Te(C12) .3349(4) .0751(4) -.0002(2)
Te(C21) .6668(3) .0754(3) .1622(2)
Te(C22) .4271(3) .1668(4) .1629(2)
Te(C31) .5621(3) .1605(3) .3316(2)
Te(C12) .3414(3) .0629(3) .3305(2)
Te(C41) .6654(4) .0765(4) .5
Te(C42) .4203(3) .1653(4) .4999(2)
Te(C51) .5730(3) .1682(3) .6626(2)
Te(C52) .3346(3) .0747(3) .6622(3)
Te(C61) .6589(3) .0610(3) .8300(2)
Te(C62) .4358(3) .1603(4) .8317(2)
